data_2105244
loop_
_publ_author_name
'Briggs, Naomi E. B.'
'Kennedy, Alan R.'
'Morrison, Catriona A.'

_publ_section_title
;
 42 salt forms of tyramine: structural comparison and the occurrence of
 hydrate formation
;
_journal_issue 4
_journal_name_full 'Acta Crystallographica Section B'
_journal_page_first 453
_journal_page_last 464
_journal_paper_doi 10.1107/S0108768112026456
_journal_volume 68
_journal_year 2012
_chemical_formula_sum 'C12 H19 N O7'
_chemical_formula_weight 289.28
_space_group_IT_number 33
_symmetry_cell_setting orthorhombic
_symmetry_space_group_name_Hall 'P 2c -2n'
_symmetry_space_group_name_H-M 'P n a 21'
_atom_sites_solution_hydrogens geom
_atom_sites_solution_primary direct
_atom_sites_solution_secondary difmap
_audit_creation_method SHELXL-97
_cell_angle_alpha 90.00
_cell_angle_beta 90.00
_cell_angle_gamma 90.00
_cell_formula_units_Z 4
_cell_length_a 7.6360(3)
_cell_length_b 30.0364(13)
_cell_length_c 6.2787(2)
_cell_measurement_reflns_used 1903
_cell_measurement_temperature 123(2)
_cell_measurement_theta_max 28.8475
_cell_measurement_theta_min 3.2381
_cell_volume 1440.07(10)
_computing_structure_refinement 'SHELXL-97 (Sheldrick, 1997)'
_diffrn_ambient_temperature 123(2)
_diffrn_measured_fraction_theta_full 0.997
_diffrn_measured_fraction_theta_max 0.997
_diffrn_measurement_device_type 'Oxford Diffraction Xcalibur E'
_diffrn_measurement_method 'omega scans'
_diffrn_radiation_monochromator graphite
_diffrn_radiation_source 'fine-focus sealed tube'
_diffrn_radiation_type MoK\a
_diffrn_radiation_wavelength 0.71073
_diffrn_reflns_av_R_equivalents 0.0221
_diffrn_reflns_av_sigmaI/netI 0.0455
_diffrn_reflns_limit_h_max 6
_diffrn_reflns_limit_h_min -9
_diffrn_reflns_limit_k_max 37
_diffrn_reflns_limit_k_min -29
_diffrn_reflns_limit_l_max 6
_diffrn_reflns_limit_l_min -7
_diffrn_reflns_number 3659
_diffrn_reflns_theta_full 26.00
_diffrn_reflns_theta_max 26.00
_diffrn_reflns_theta_min 3.31
_exptl_absorpt_coefficient_mu 0.110
_exptl_absorpt_correction_T_max 1.00000
_exptl_absorpt_correction_T_min 0.93846
_exptl_absorpt_correction_type multi-scan
_exptl_absorpt_process_details
;
CrysAlisPro, Oxford Diffraction Ltd.,
Version 1.171.33.55 (release 05-01-2010 CrysAlis171 .NET)
(compiled Jan  5 2010,16:28:46)
Empirical absorption correction using spherical harmonics,
 implemented in SCALE3 ABSPACK scaling algorithm.
;
_exptl_crystal_colour colourless
_exptl_crystal_density_diffrn 1.334
_exptl_crystal_density_method 'not measured'
_exptl_crystal_description block
_exptl_crystal_F_000 616
_exptl_crystal_size_max 0.40
_exptl_crystal_size_mid 0.35
_exptl_crystal_size_min 0.20
_refine_diff_density_max 0.182
_refine_diff_density_min -0.136
_refine_ls_abs_structure_details 'Flack H D (1983), Acta Cryst. A39, 876-881'
_refine_ls_abs_structure_Flack 0.6(10)
_refine_ls_extinction_method none
_refine_ls_goodness_of_fit_ref 0.897
_refine_ls_hydrogen_treatment mixed
_refine_ls_matrix_type full
_refine_ls_number_parameters 213
_refine_ls_number_reflns 2132
_refine_ls_number_restraints 1
_refine_ls_restrained_S_all 0.896
_refine_ls_R_factor_all 0.0405
_refine_ls_R_factor_gt 0.0302
_refine_ls_shift/su_max 0.001
_refine_ls_shift/su_mean 0.000
_refine_ls_structure_factor_coef Fsqd
_refine_ls_weighting_details 'calc w=1/[\s^2^(Fo^2^)+(0.0297P)^2^+0.0000P] where P=(Fo^2^+2Fc^2^)/3'
_refine_ls_weighting_scheme calc
_refine_ls_wR_factor_gt 0.0577
_refine_ls_wR_factor_ref 0.0593
_reflns_number_gt 1745
_reflns_number_total 2132
_reflns_threshold_expression I>2/s(I)
_cod_data_source_file ry5045.cif
_cod_data_source_block tyrrmal
_cod_original_sg_symbol_H-M Pna21
_cod_database_code 2105244

loop_
_symmetry_equiv_pos_as_xyz
'x, y, z'
'-x, -y, z+1/2'
'-x+1/2, y+1/2, z+1/2'
'x+1/2, -y+1/2, z'

loop_
_atom_site_type_symbol
_atom_site_label
_atom_site_fract_x
_atom_site_fract_y
_atom_site_fract_z
_atom_site_U_iso_or_equiv
_atom_site_adp_type
_atom_site_calc_flag
_atom_site_refinement_flags
_atom_site_occupancy
_atom_site_symmetry_multiplicity
O O6 0.0539(2) 0.18901(5) 0.2164(3) 0.0252(4) Uani d . 1 1
O O1 0.6779(2) -0.08527(5) 0.2090(3) 0.0320(4) Uani d . 1 1
O O2 0.64008(19) 0.21114(4) 0.0454(2) 0.0236(3) Uani d . 1 1
O O1W 0.0919(2) 0.22462(5) 0.7314(3) 0.0248(4) Uani d . 1 1
O O3 0.7427(2) 0.19074(5) 0.3616(2) 0.0260(4) Uani d . 1 1
O O4 0.4240(2) 0.20421(5) 0.5466(3) 0.0285(4) Uani d . 1 1
O O5 0.10054(19) 0.13758(4) 0.4663(2) 0.0233(3) Uani d . 1 1
N N1 0.8093(3) 0.15788(6) -0.2390(3) 0.0225(4) Uani d . 1 1
C C1 0.7988(3) 0.04658(6) 0.0586(4) 0.0217(5) Uani d . 1 1
C C2 0.8598(3) 0.01190(7) -0.0685(4) 0.0257(5) Uani d . 1 1
H H2 0.9308 0.0185 -0.1887 0.031 Uiso calc R 1 1
C C3 0.8186(3) -0.03212(7) -0.0228(4) 0.0243(5) Uani d . 1 1
H H3 0.8600 -0.0553 -0.1125 0.029 Uiso calc R 1 1
C C4 0.7174(3) -0.04212(7) 0.1532(4) 0.0223(5) Uani d . 1 1
C C5 0.6531(3) -0.00827(7) 0.2802(4) 0.0267(5) Uani d . 1 1
H H5 0.5817 -0.0150 0.3998 0.032 Uiso calc R 1 1
C C6 0.6939(3) 0.03575(7) 0.2314(4) 0.0248(5) Uani d . 1 1
H H6 0.6488 0.0589 0.3185 0.030 Uiso calc R 1 1
C C7 0.8476(3) 0.09420(6) 0.0087(3) 0.0254(5) Uani d . 1 1
H H7A 0.9767 0.0967 -0.0004 0.031 Uiso calc R 1 1
H H7B 0.8075 0.1137 0.1262 0.031 Uiso calc R 1 1
C C8 0.7677(3) 0.11018(6) -0.1984(3) 0.0247(5) Uani d . 1 1
H H8A 0.8130 0.0919 -0.3174 0.030 Uiso calc R 1 1
H H8B 0.6391 0.1063 -0.1927 0.030 Uiso calc R 1 1
C C9 0.6212(3) 0.20188(6) 0.2369(4) 0.0190(5) Uani d . 1 1
C C10 0.4332(3) 0.20268(7) 0.3224(3) 0.0232(5) Uani d . 1 1
H H10 0.3715 0.2293 0.2629 0.028 Uiso calc R 1 1
C C11 0.3405(3) 0.16097(6) 0.2469(4) 0.0230(5) Uani d . 1 1
H H11A 0.3446 0.1595 0.0895 0.028 Uiso calc R 1 1
H H11B 0.4012 0.1344 0.3040 0.028 Uiso calc R 1 1
C C12 0.1526(3) 0.16093(7) 0.3201(3) 0.0202(5) Uani d . 1 1
H H2N 0.761(3) 0.1689(7) -0.369(4) 0.028(6) Uiso d . 1 1
H H1N 0.759(4) 0.1793(9) -0.127(5) 0.059(8) Uiso d . 1 1
H H3N 0.919(3) 0.1626(6) -0.236(4) 0.022(6) Uiso d . 1 1
H H6H -0.053(4) 0.1896(8) 0.275(5) 0.049(8) Uiso d . 1 1
H H1W 0.198(4) 0.2184(10) 0.674(6) 0.082(12) Uiso d . 1 1
H H2W 0.107(4) 0.2361(9) 0.854(5) 0.057(9) Uiso d . 1 1
H H1H 0.731(4) -0.1011(9) 0.134(5) 0.059(11) Uiso d . 1 1
H H4H 0.479(5) 0.2299(11) 0.587(6) 0.105(13) Uiso d . 1 1

loop_
_atom_site_aniso_label
_atom_site_aniso_U_11
_atom_site_aniso_U_22
_atom_site_aniso_U_33
_atom_site_aniso_U_12
_atom_site_aniso_U_13
_atom_site_aniso_U_23
O6 0.0159(8) 0.0279(8) 0.0319(9) 0.0012(7) 0.0045(8) 0.0070(7)
O1 0.0334(10) 0.0220(9) 0.0405(10) -0.0024(8) 0.0143(9) 0.0006(8)
O2 0.0213(8) 0.0281(8) 0.0213(7) 0.0044(7) 0.0035(8) 0.0025(6)
O1W 0.0229(9) 0.0292(9) 0.0224(9) -0.0003(7) 0.0020(9) -0.0053(7)
O3 0.0176(8) 0.0360(9) 0.0244(8) 0.0030(7) 0.0020(7) 0.0061(6)
O4 0.0228(9) 0.0368(9) 0.0258(8) -0.0059(7) 0.0048(8) -0.0077(7)
O5 0.0208(8) 0.0205(7) 0.0287(8) 0.0002(6) 0.0025(8) 0.0013(6)
N1 0.0217(11) 0.0226(10) 0.0231(11) -0.0013(9) 0.0025(10) 0.0041(8)
C1 0.0228(12) 0.0197(11) 0.0227(11) -0.0010(10) -0.0041(11) 0.0003(9)
C2 0.0222(12) 0.0292(12) 0.0256(11) -0.0020(10) 0.0064(12) 0.0032(10)
C3 0.0241(12) 0.0217(11) 0.0271(11) 0.0019(10) 0.0029(11) -0.0014(9)
C4 0.0165(12) 0.0209(11) 0.0295(11) -0.0039(10) -0.0006(11) 0.0006(10)
C5 0.0232(12) 0.0307(12) 0.0263(12) -0.0017(10) 0.0072(12) 0.0008(10)
C6 0.0280(12) 0.0228(12) 0.0235(11) 0.0030(10) -0.0009(12) -0.0035(10)
C7 0.0274(12) 0.0222(12) 0.0267(13) -0.0025(10) -0.0014(12) -0.0024(9)
C8 0.0280(13) 0.0194(11) 0.0267(11) -0.0027(10) 0.0002(11) -0.0008(9)
C9 0.0165(11) 0.0131(10) 0.0275(12) -0.0002(8) 0.0003(11) -0.0042(9)
C10 0.0191(13) 0.0271(12) 0.0234(11) -0.0007(10) 0.0001(11) -0.0028(9)
C11 0.0182(11) 0.0216(11) 0.0292(11) -0.0009(9) -0.0001(12) -0.0046(10)
C12 0.0190(11) 0.0164(10) 0.0251(11) -0.0007(9) -0.0023(11) -0.0080(9)

loop_
_atom_type_symbol
_atom_type_description
_atom_type_scat_dispersion_real
_atom_type_scat_dispersion_imag
_atom_type_scat_source
O O 0.0106 0.0060 'International Tables Vol C Tables 4.2.6.8 and 6.1.1.4'
N N 0.0061 0.0033 'International Tables Vol C Tables 4.2.6.8 and 6.1.1.4'
C C 0.0033 0.0016 'International Tables Vol C Tables 4.2.6.8 and 6.1.1.4'
H H 0.0000 0.0000 'International Tables Vol C Tables 4.2.6.8 and 6.1.1.4'

loop_
_geom_angle_atom_site_label_1
_geom_angle_atom_site_label_2
_geom_angle_atom_site_label_3
_geom_angle
C12 O6 H6H 109.4(17)
C4 O1 H1H 108(2)
H1W O1W H2W 109(3)
C10 O4 H4H 106(2)
C8 N1 H2N 113.5(13)
C8 N1 H1N 113.9(16)
H2N N1 H1N 103.1(19)
C8 N1 H3N 111.5(14)
H2N N1 H3N 110(2)
H1N N1 H3N 104(2)
C6 C1 C2 117.77(19)
C6 C1 C7 121.79(19)
C2 C1 C7 120.4(2)
C3 C2 C1 121.2(2)
C3 C2 H2 119.4
C1 C2 H2 119.4
C4 C3 C2 119.9(2)
C4 C3 H3 120.0
C2 C3 H3 120.0
O1 C4 C3 122.1(2)
O1 C4 C5 117.9(2)
C3 C4 C5 120.00(19)
C4 C5 C6 119.5(2)
C4 C5 H5 120.3
C6 C5 H5 120.3
C1 C6 C5 121.60(19)
C1 C6 H6 119.2
C5 C6 H6 119.2
C1 C7 C8 112.27(17)
C1 C7 H7A 109.2
C8 C7 H7A 109.2
C1 C7 H7B 109.2
C8 C7 H7B 109.2
H7A C7 H7B 107.9
N1 C8 C7 111.45(17)
N1 C8 H8A 109.3
C7 C8 H8A 109.3
N1 C8 H8B 109.3
C7 C8 H8B 109.3
H8A C8 H8B 108.0
O2 C9 O3 125.1(2)
O2 C9 C10 116.4(2)
O3 C9 C10 118.43(19)
O4 C10 C11 108.42(17)
O4 C10 C9 113.39(19)
C11 C10 C9 108.38(17)
O4 C10 H10 108.9
C11 C10 H10 108.9
C9 C10 H10 108.9
C12 C11 C10 110.51(17)
C12 C11 H11A 109.5
C10 C11 H11A 109.5
C12 C11 H11B 109.5
C10 C11 H11B 109.5
H11A C11 H11B 108.1
O5 C12 O6 123.90(19)
O5 C12 C11 122.7(2)
O6 C12 C11 113.42(18)

loop_
_geom_bond_atom_site_label_1
_geom_bond_atom_site_label_2
_geom_bond_distance
O6 C12 1.305(2)
O6 H6H 0.90(3)
O1 C4 1.376(3)
O1 H1H 0.78(3)
O2 C9 1.242(3)
O1W H1W 0.90(4)
O1W H2W 0.85(3)
O3 C9 1.259(3)
O4 C10 1.410(3)
O4 H4H 0.91(3)
O5 C12 1.222(3)
N1 C8 1.489(3)
N1 H2N 0.96(2)
N1 H1N 1.03(3)
N1 H3N 0.85(2)
C1 C6 1.387(3)
C1 C2 1.393(3)
C1 C7 1.511(3)
C2 C3 1.389(3)
C2 H2 0.9500
C3 C4 1.382(3)
C3 H3 0.9500
C4 C5 1.382(3)
C5 C6 1.393(3)
C5 H5 0.9500
C6 H6 0.9500
C7 C8 1.515(3)
C7 H7A 0.9900
C7 H7B 0.9900
C8 H8A 0.9900
C8 H8B 0.9900
C9 C10 1.533(3)
C10 C11 1.515(3)
C10 H10 1.0000
C11 C12 1.506(3)
C11 H11A 0.9900
C11 H11B 0.9900

loop_
_geom_torsion_atom_site_label_1
_geom_torsion_atom_site_label_2
_geom_torsion_atom_site_label_3
_geom_torsion_atom_site_label_4
_geom_torsion
C6 C1 C2 C3 -0.7(3)
C7 C1 C2 C3 178.9(2)
C1 C2 C3 C4 -0.9(3)
C2 C3 C4 O1 -177.8(2)
C2 C3 C4 C5 1.8(3)
O1 C4 C5 C6 178.5(2)
C3 C4 C5 C6 -1.2(3)
C2 C1 C6 C5 1.3(3)
C7 C1 C6 C5 -178.2(2)
C4 C5 C6 C1 -0.4(3)
C6 C1 C7 C8 -113.5(2)
C2 C1 C7 C8 66.9(3)
C1 C7 C8 N1 176.91(18)
O2 C9 C10 O4 -163.41(16)
O3 C9 C10 O4 18.7(3)
O2 C9 C10 C11 76.2(2)
O3 C9 C10 C11 -101.7(2)
O4 C10 C11 C12 58.6(2)
C9 C10 C11 C12 -177.91(18)
C10 C11 C12 O5 -104.9(2)
C10 C11 C12 O6 73.3(2)
